data_1503844
loop_
_publ_author_name
'Tsuji, Hayato'
'Tanaka, Iku'
'Endo, Kohei'
'Yamagata, Ken-Ichi'
'Nakamura, Masaharu'
'Nakamura, Eiichi'

_publ_section_title
;
 Indium-catalyzed [1 + n] annulation reaction between beta-ketoester and
 alpha,omega-diyne.
;
_journal_issue 8
_journal_name_full 'Organic letters'
_journal_page_first 1845
_journal_page_last 1847
_journal_paper_doi 10.1021/ol9003542
_journal_volume 11
_journal_year 2009
_chemical_formula_moiety 'C25 H22 Br2 O3'
_chemical_formula_sum 'C25 H22 Br2 O3'
_chemical_formula_weight 530.25
_chemical_melting_point 434.5(5)
_chemical_name_common spirofluorene
_chemical_name_systematic
; 
ethyl 4-acetyl-2',7'-dibromo-3,5-dimethylenespiro[cyclohexane-1,9'-fluorene]-
4-carboxylate 
;
_space_group_IT_number 14
_symmetry_cell_setting monoclinic
_symmetry_space_group_name_Hall '-P 2ybc'
_symmetry_space_group_name_H-M 'P 1 21/c 1'
_atom_sites_solution_hydrogens geom
_atom_sites_solution_primary direct
_atom_sites_solution_secondary difmap
_audit_creation_method SHELXL-97
_cell_angle_alpha 90.00
_cell_angle_beta 99.155(5)
_cell_angle_gamma 90.00
_cell_formula_units_Z 4
_cell_length_a 6.926(3)
_cell_length_b 26.359(9)
_cell_length_c 12.135(5)
_cell_measurement_reflns_used 7271
_cell_measurement_temperature 120(2)
_cell_measurement_theta_max 27.4835
_cell_measurement_theta_min 3.1879
_cell_volume 2187.2(15)
_computing_cell_refinement 'CrystalClear (Rigaku Corp., 2000)'
_computing_data_collection 'CrystalClear (Rigaku Corp., 2000)'
_computing_data_reduction 'CrystalClear (Rigaku Corp., 2000)'
_computing_molecular_graphics 'ORTEP III (Burnett & Johnson, 1996)'
_computing_publication_material 'SHELXL-97 and Yadokari-XG (Wakita, 2005)'
_computing_structure_refinement 'SHELXL-97 (Sheldrick, 1997)'
_computing_structure_solution 'SHELXS-97 (Sheldrick, 1990)'
_diffrn_ambient_temperature 120(2)
_diffrn_detector_area_resol_mean 14.5666
_diffrn_measured_fraction_theta_full 0.997
_diffrn_measured_fraction_theta_max 0.997
_diffrn_measurement_device
;
Mercury CCD (2x2 bin mode)
;
_diffrn_measurement_method dtintegrate.ref
_diffrn_radiation_monochromator graphite
_diffrn_radiation_source 'fine-focus sealed tube'
_diffrn_radiation_type MoK\a
_diffrn_radiation_wavelength 0.71070
_diffrn_reflns_av_R_equivalents 0.0273
_diffrn_reflns_av_sigmaI/netI 0.0155
_diffrn_reflns_limit_h_max 8
_diffrn_reflns_limit_h_min -8
_diffrn_reflns_limit_k_max 31
_diffrn_reflns_limit_k_min -31
_diffrn_reflns_limit_l_max 14
_diffrn_reflns_limit_l_min -14
_diffrn_reflns_number 21137
_diffrn_reflns_theta_full 25.50
_diffrn_reflns_theta_max 25.50
_diffrn_reflns_theta_min 3.28
_exptl_absorpt_coefficient_mu 3.731
_exptl_absorpt_correction_T_max 0.6045
_exptl_absorpt_correction_T_min 0.2570
_exptl_absorpt_correction_type numerical
_exptl_absorpt_process_details '(Jacobson, 1998)'
_exptl_crystal_colour Colorless
_exptl_crystal_density_diffrn 1.610
_exptl_crystal_density_method 'not measured'
_exptl_crystal_description Block
_exptl_crystal_F_000 1064
_exptl_crystal_size_max 0.50
_exptl_crystal_size_mid 0.40
_exptl_crystal_size_min 0.15
_refine_diff_density_max 0.390
_refine_diff_density_min -0.241
_refine_diff_density_rms 0.054
_refine_ls_extinction_method none
_refine_ls_goodness_of_fit_ref 1.120
_refine_ls_hydrogen_treatment constr
_refine_ls_matrix_type full
_refine_ls_number_parameters 273
_refine_ls_number_reflns 4062
_refine_ls_number_restraints 0
_refine_ls_restrained_S_all 1.120
_refine_ls_R_factor_all 0.0249
_refine_ls_R_factor_gt 0.0246
_refine_ls_shift/su_max 0.001
_refine_ls_shift/su_mean 0.000
_refine_ls_structure_factor_coef Fsqd
_refine_ls_weighting_details 'calc w=1/[\s^2^(Fo^2^)+(0.0234P)^2^+1.9252P] where P=(Fo^2^+2Fc^2^)/3'
_refine_ls_weighting_scheme calc
_refine_ls_wR_factor_gt 0.0564
_refine_ls_wR_factor_ref 0.0565
_reflns_number_gt 4039
_reflns_number_total 4062
_reflns_threshold_expression >2sigma(I)
_cod_data_source_file ol9003542_si_002.cif
_cod_data_source_block it1
_cod_depositor_comments
;
The following automatic conversions were performed:
'_atom_site_symetry_multiplicity' tag replaced with
'_atom_site_symmetry_multiplicity'.

Automatic conversion script
Id: cif_correct_tags 1440 2010-10-19 06:21:57Z saulius 

The following automatic conversions were performed:

'_chemical_melting_point' value '434-435' was changed to '434.5(5)' -
the average value was taken and precision was
estimated.

'_exptl_absorpt_correction_type' value 'Numerical'
changed to 'numerical' according to
/home/saulius/struct/CIF-dictionaries/cif_core.dic dictionary named
'cif_core.dic' version 2.4.2 from 2011-04-26.

Automatic conversion script
Id: cif_fix_values 1715 2011-07-08 13:25:40Z adriana 
;
_cod_original_cell_volume 2187.1(14)
_cod_original_sg_symbol_H-M P21/c
_cod_database_code 1503844

loop_
_symmetry_equiv_pos_as_xyz
'x, y, z'
'-x, y+1/2, -z+1/2'
'-x, -y, -z'
'x, -y-1/2, z-1/2'

loop_
_atom_site_label
_atom_site_type_symbol
_atom_site_fract_x
_atom_site_fract_y
_atom_site_fract_z
_atom_site_U_iso_or_equiv
_atom_site_adp_type
_atom_site_occupancy
_atom_site_symmetry_multiplicity
_atom_site_calc_flag
_atom_site_refinement_flags
C1 C 0.6129(3) 0.08531(9) -0.13045(17) 0.0234(4) Uani 1 1 d .
H1 H 0.7007 0.0573 -0.1416 0.035 Uiso 1 1 calc R
H2 H 0.6810 0.1176 -0.1351 0.035 Uiso 1 1 calc R
H3 H 0.4969 0.0841 -0.1883 0.035 Uiso 1 1 calc R
C2 C 0.5517(3) 0.08054(7) -0.01742(16) 0.0141(4) Uani 1 1 d .
O1 O 0.41478(19) 0.05466(5) -0.00220(11) 0.0188(3) Uani 1 1 d .
C3 C 0.6746(3) 0.11022(7) 0.08147(15) 0.0127(4) Uani 1 1 d .
C4 C 0.6149(3) 0.16572(7) 0.06117(16) 0.0158(4) Uani 1 1 d .
O2 O 0.7217(2) 0.19673(5) 0.13326(12) 0.0221(3) Uani 1 1 d .
C5 C 0.6748(4) 0.25061(8) 0.1264(2) 0.0318(5) Uani 1 1 d .
H4 H 0.5830 0.2576 0.0568 0.038 Uiso 1 1 calc R
H5 H 0.7954 0.2706 0.1248 0.038 Uiso 1 1 calc R
C6 C 0.5844(5) 0.26571(11) 0.2246(3) 0.0555(8) Uani 1 1 d .
H6 H 0.4565 0.2493 0.2205 0.083 Uiso 1 1 calc R
H7 H 0.5677 0.3026 0.2249 0.083 Uiso 1 1 calc R
H8 H 0.6693 0.2552 0.2932 0.083 Uiso 1 1 calc R
O3 O 0.4833(2) 0.17886(6) -0.00962(13) 0.0281(3) Uani 1 1 d .
C7 C 0.6158(3) 0.09225(7) 0.19153(15) 0.0134(4) Uani 1 1 d .
C8 C 0.6967(3) 0.04168(7) 0.23246(15) 0.0139(4) Uani 1 1 d .
H9 H 0.6339 0.0149 0.1818 0.017 Uiso 1 1 calc R
H10 H 0.6629 0.0353 0.3075 0.017 Uiso 1 1 calc R
C9 C 0.9217(3) 0.03788(7) 0.23907(15) 0.0129(4) Uani 1 1 d .
C10 C 0.9673(3) 0.04954(7) 0.12108(15) 0.0140(4) Uani 1 1 d .
H11 H 1.1105 0.0481 0.1225 0.017 Uiso 1 1 calc R
H12 H 0.9063 0.0232 0.0686 0.017 Uiso 1 1 calc R
C11 C 0.8932(3) 0.10095(7) 0.07966(15) 0.0132(4) Uani 1 1 d .
C12 C 0.4946(3) 0.11770(8) 0.24518(17) 0.0194(4) Uani 1 1 d .
H13 H 0.4572 0.1040 0.3110 0.023 Uiso 1 1 calc R
H14 H 0.4450 0.1497 0.2178 0.023 Uiso 1 1 calc R
C13 C 1.0097(3) 0.13415(8) 0.04147(16) 0.0189(4) Uani 1 1 d .
H15 H 1.1426 0.1257 0.0398 0.023 Uiso 1 1 calc R
H16 H 0.9605 0.1664 0.0157 0.023 Uiso 1 1 calc R
C14 C 1.0361(3) 0.07152(7) 0.32898(15) 0.0138(4) Uani 1 1 d .
C15 C 1.0335(3) 0.12381(7) 0.34025(15) 0.0157(4) Uani 1 1 d .
H17 H 0.9515 0.1444 0.2881 0.019 Uiso 1 1 calc R
C16 C 1.1555(3) 0.14521(8) 0.43093(16) 0.0174(4) Uani 1 1 d .
C17 C 1.2753(3) 0.11636(8) 0.50916(16) 0.0181(4) Uani 1 1 d .
H18 H 1.3568 0.1323 0.5697 0.022 Uiso 1 1 calc R
C18 C 1.2754(3) 0.06395(8) 0.49840(16) 0.0163(4) Uani 1 1 d .
H19 H 1.3552 0.0436 0.5520 0.020 Uiso 1 1 calc R
C19 C 1.1567(3) 0.04164(7) 0.40789(15) 0.0146(4) Uani 1 1 d .
C20 C 1.1278(3) -0.01189(7) 0.37705(15) 0.0144(4) Uani 1 1 d .
C21 C 1.2054(3) -0.05606(8) 0.42930(15) 0.0164(4) Uani 1 1 d .
H20 H 1.3001 -0.0543 0.4950 0.020 Uiso 1 1 calc R
C22 C 1.1428(3) -0.10274(7) 0.38429(16) 0.0166(4) Uani 1 1 d .
H21 H 1.1937 -0.1332 0.4192 0.020 Uiso 1 1 calc R
C23 C 1.0049(3) -0.10454(7) 0.28767(16) 0.0159(4) Uani 1 1 d .
C24 C 0.9297(3) -0.06095(7) 0.23227(15) 0.0148(4) Uani 1 1 d .
H22 H 0.8392 -0.0629 0.1648 0.018 Uiso 1 1 calc R
C25 C 0.9911(3) -0.01456(7) 0.27861(15) 0.0140(4) Uani 1 1 d .
Br1 Br 1.15891(3) 0.216975(8) 0.445977(18) 0.02829(7) Uani 1 1 d .
Br2 Br 0.90810(3) -0.168256(7) 0.231247(16) 0.02123(7) Uani 1 1 d .

loop_
_atom_site_aniso_label
_atom_site_aniso_U_11
_atom_site_aniso_U_22
_atom_site_aniso_U_33
_atom_site_aniso_U_23
_atom_site_aniso_U_13
_atom_site_aniso_U_12
C1 0.0205(10) 0.0342(12) 0.0157(10) -0.0032(8) 0.0030(8) -0.0038(9)
C2 0.0126(9) 0.0133(9) 0.0159(9) 0.0002(7) 0.0009(7) 0.0049(7)
O1 0.0161(7) 0.0215(7) 0.0181(7) 0.0000(6) 0.0009(5) -0.0046(6)
C3 0.0118(8) 0.0135(9) 0.0127(9) 0.0009(7) 0.0016(7) 0.0010(7)
C4 0.0150(9) 0.0157(10) 0.0173(9) 0.0003(7) 0.0045(8) -0.0003(7)
O2 0.0234(7) 0.0130(7) 0.0272(8) -0.0031(6) -0.0040(6) 0.0006(6)
C5 0.0327(12) 0.0146(11) 0.0440(14) -0.0026(10) -0.0065(10) 0.0011(9)
C6 0.0588(19) 0.0296(15) 0.084(2) -0.0143(15) 0.0286(17) 0.0098(13)
O3 0.0294(8) 0.0196(8) 0.0303(8) 0.0004(6) -0.0108(7) 0.0054(6)
C7 0.0100(8) 0.0180(9) 0.0115(9) -0.0008(7) 0.0000(7) -0.0025(7)
C8 0.0120(9) 0.0174(10) 0.0124(9) 0.0019(7) 0.0026(7) -0.0016(7)
C9 0.0134(9) 0.0128(9) 0.0122(9) 0.0012(7) 0.0015(7) -0.0001(7)
C10 0.0129(8) 0.0170(9) 0.0126(9) 0.0004(7) 0.0033(7) 0.0016(7)
C11 0.0121(8) 0.0181(9) 0.0091(8) -0.0005(7) 0.0009(7) 0.0018(7)
C12 0.0194(9) 0.0211(10) 0.0190(10) 0.0010(8) 0.0067(8) 0.0034(8)
C13 0.0147(9) 0.0215(10) 0.0207(10) 0.0030(8) 0.0036(8) 0.0009(8)
C14 0.0112(8) 0.0187(10) 0.0119(9) 0.0002(7) 0.0036(7) -0.0008(7)
C15 0.0138(9) 0.0196(10) 0.0141(9) -0.0003(7) 0.0037(7) -0.0007(7)
C16 0.0172(9) 0.0185(10) 0.0175(10) -0.0035(8) 0.0055(7) -0.0038(8)
C17 0.0152(9) 0.0252(11) 0.0138(9) -0.0034(8) 0.0021(7) -0.0061(8)
C18 0.0126(9) 0.0236(10) 0.0128(9) 0.0018(7) 0.0024(7) 0.0003(7)
C19 0.0121(9) 0.0200(10) 0.0129(9) 0.0005(7) 0.0055(7) -0.0009(7)
C20 0.0111(8) 0.0202(10) 0.0122(9) 0.0010(7) 0.0034(7) 0.0005(7)
C21 0.0132(9) 0.0227(10) 0.0132(9) 0.0030(8) 0.0019(7) 0.0031(8)
C22 0.0153(9) 0.0188(10) 0.0162(9) 0.0046(8) 0.0045(7) 0.0047(7)
C23 0.0170(9) 0.0150(9) 0.0170(9) -0.0013(7) 0.0066(7) -0.0004(7)
C24 0.0140(9) 0.0186(10) 0.0121(9) 0.0000(7) 0.0024(7) 0.0008(7)
C25 0.0127(9) 0.0174(10) 0.0125(9) 0.0019(7) 0.0041(7) 0.0019(7)
Br1 0.03968(14) 0.01704(12) 0.02582(12) -0.00361(8) -0.00196(9) -0.00470(9)
Br2 0.02781(12) 0.01458(11) 0.02066(11) 0.00019(7) 0.00185(8) -0.00036(8)

loop_
_atom_type_symbol
_atom_type_description
_atom_type_scat_dispersion_real
_atom_type_scat_dispersion_imag
_atom_type_scat_source
C C 0.0033 0.0016 'International Tables Vol C Tables 4.2.6.8 and 6.1.1.4'
H H 0.0000 0.0000 'International Tables Vol C Tables 4.2.6.8 and 6.1.1.4'
O O 0.0106 0.0060 'International Tables Vol C Tables 4.2.6.8 and 6.1.1.4'
Br Br -0.2901 2.4595 'International Tables Vol C Tables 4.2.6.8 and 6.1.1.4'

loop_
_geom_angle_atom_site_label_1
_geom_angle_atom_site_label_2
_geom_angle_atom_site_label_3
_geom_angle
O1 C2 C1 121.97(17)
O1 C2 C3 120.67(16)
C1 C2 C3 117.36(16)
C4 C3 C7 109.49(15)
C4 C3 C11 113.04(15)
C7 C3 C11 111.25(14)
C4 C3 C2 104.74(14)
C7 C3 C2 109.03(15)
C11 C3 C2 109.03(14)
O3 C4 O2 124.91(18)
O3 C4 C3 123.13(17)
O2 C4 C3 111.93(16)
C4 O2 C5 117.74(16)
O2 C5 C6 109.5(2)
C12 C7 C8 121.34(17)
C12 C7 C3 123.33(17)
C8 C7 C3 115.24(15)
C7 C8 C9 113.20(15)
C25 C9 C14 101.61(15)
C25 C9 C10 111.93(15)
C14 C9 C10 112.81(15)
C25 C9 C8 109.90(15)
C14 C9 C8 113.72(15)
C10 C9 C8 106.90(14)
C11 C10 C9 112.29(15)
C13 C11 C10 121.16(17)
C13 C11 C3 123.84(17)
C10 C11 C3 114.96(15)
C15 C14 C19 120.34(17)
C15 C14 C9 129.44(17)
C19 C14 C9 110.22(16)
C14 C15 C16 117.66(18)
C17 C16 C15 122.71(19)
C17 C16 Br1 118.95(14)
C15 C16 Br1 118.34(15)
C16 C17 C18 119.43(18)
C17 C18 C19 119.05(18)
C18 C19 C14 120.81(18)
C18 C19 C20 130.35(18)
C14 C19 C20 108.83(16)
C21 C20 C25 120.33(18)
C21 C20 C19 131.44(17)
C25 C20 C19 108.19(16)
C22 C21 C20 119.26(17)
C21 C22 C23 119.46(18)
C24 C23 C22 122.28(18)
C24 C23 Br2 118.29(14)
C22 C23 Br2 119.39(14)
C25 C24 C23 117.81(17)
C24 C25 C20 120.82(17)
C24 C25 C9 127.99(17)
C20 C25 C9 111.13(16)

loop_
_geom_bond_atom_site_label_1
_geom_bond_atom_site_label_2
_geom_bond_distance
C1 C2 1.504(3)
C2 O1 1.206(2)
C2 C3 1.566(3)
C3 C4 1.529(3)
C3 C7 1.532(2)
C3 C11 1.537(2)
C4 O3 1.200(2)
C4 O2 1.332(2)
O2 C5 1.456(3)
C5 C6 1.486(4)
C7 C12 1.324(3)
C7 C8 1.500(3)
C8 C9 1.551(2)
C9 C25 1.516(3)
C9 C14 1.526(3)
C9 C10 1.545(2)
C10 C11 1.507(3)
C11 C13 1.323(3)
C14 C15 1.386(3)
C14 C19 1.407(3)
C15 C16 1.396(3)
C16 C17 1.385(3)
C16 Br1 1.900(2)
C17 C18 1.388(3)
C18 C19 1.393(3)
C19 C20 1.465(3)
C20 C21 1.392(3)
C20 C25 1.403(3)
C21 C22 1.387(3)
C22 C23 1.390(3)
C23 C24 1.390(3)
C23 Br2 1.896(2)
C24 C25 1.384(3)

loop_
_geom_torsion_atom_site_label_1
_geom_torsion_atom_site_label_2
_geom_torsion_atom_site_label_3
_geom_torsion_atom_site_label_4
_geom_torsion
O1 C2 C3 C4 -106.54(19)
C1 C2 C3 C4 74.08(19)
O1 C2 C3 C7 10.6(2)
C1 C2 C3 C7 -168.82(16)
O1 C2 C3 C11 132.20(18)
C1 C2 C3 C11 -47.2(2)
C7 C3 C4 O3 -108.8(2)
C11 C3 C4 O3 126.6(2)
C2 C3 C4 O3 8.0(2)
C7 C3 C4 O2 69.20(19)
C11 C3 C4 O2 -55.4(2)
C2 C3 C4 O2 -174.00(15)
O3 C4 O2 C5 0.4(3)
C3 C4 O2 C5 -177.50(17)
C4 O2 C5 C6 109.2(2)
C4 C3 C7 C12 13.8(2)
C11 C3 C7 C12 139.44(19)
C2 C3 C7 C12 -100.3(2)
C4 C3 C7 C8 -169.51(15)
C11 C3 C7 C8 -43.8(2)
C2 C3 C7 C8 76.44(18)
C12 C7 C8 C9 -130.81(19)
C3 C7 C8 C9 52.4(2)
C7 C8 C9 C25 -178.78(15)
C7 C8 C9 C14 68.1(2)
C7 C8 C9 C10 -57.10(19)
C25 C9 C10 C11 178.21(15)
C14 C9 C10 C11 -67.9(2)
C8 C9 C10 C11 57.82(19)
C9 C10 C11 C13 127.83(19)
C9 C10 C11 C3 -54.4(2)
C4 C3 C11 C13 -13.7(3)
C7 C3 C11 C13 -137.37(19)
C2 C3 C11 C13 102.3(2)
C4 C3 C11 C10 168.59(15)
C7 C3 C11 C10 44.9(2)
C2 C3 C11 C10 -75.36(19)
C25 C9 C14 C15 -178.98(18)
C10 C9 C14 C15 61.0(2)
C8 C9 C14 C15 -61.0(2)
C25 C9 C14 C19 0.87(18)
C10 C9 C14 C19 -119.13(17)
C8 C9 C14 C19 118.91(17)
C19 C14 C15 C16 0.8(3)
C9 C14 C15 C16 -179.38(17)
C14 C15 C16 C17 -0.7(3)
C14 C15 C16 Br1 178.53(13)
C15 C16 C17 C18 -0.2(3)
Br1 C16 C17 C18 -179.40(14)
C16 C17 C18 C19 1.0(3)
C17 C18 C19 C14 -0.9(3)
C17 C18 C19 C20 -179.53(18)
C15 C14 C19 C18 0.0(3)
C9 C14 C19 C18 -179.90(16)
C15 C14 C19 C20 178.90(16)
C9 C14 C19 C20 -1.0(2)
C18 C19 C20 C21 1.7(3)
C14 C19 C20 C21 -177.12(19)
C18 C19 C20 C25 179.44(18)
C14 C19 C20 C25 0.7(2)
C25 C20 C21 C22 -1.4(3)
C19 C20 C21 C22 176.14(18)
C20 C21 C22 C23 0.4(3)
C21 C22 C23 C24 1.5(3)
C21 C22 C23 Br2 -176.29(14)
C22 C23 C24 C25 -2.4(3)
Br2 C23 C24 C25 175.49(13)
C23 C24 C25 C20 1.3(3)
C23 C24 C25 C9 -175.67(17)
C21 C20 C25 C24 0.6(3)
C19 C20 C25 C24 -177.51(16)
C21 C20 C25 C9 177.99(16)
C19 C20 C25 C9 -0.1(2)
C14 C9 C25 C24 176.73(17)
C10 C9 C25 C24 -62.6(2)
C8 C9 C25 C24 56.0(2)
C14 C9 C25 C20 -0.47(19)
C10 C9 C25 C20 120.16(17)
C8 C9 C25 C20 -121.21(16)
